data_2010163
loop_
_publ_author_name
'Yang, Jian'
'Pandeya, S.N.'
'Dimmock, Jonathan R.'
'Quail, J. Wilson'

_publ_section_title
;
 A novel bistetrahydronaphthyl thiosemicarbazone
;
_journal_issue 11
_journal_name_full 'Acta Crystallographica Section C'
_journal_page_first 1828
_journal_page_last 1830
_journal_paper_doi 10.1107/S0108270194006098
_journal_volume 50
_journal_year 1994
_chemical_formula_moiety 'C23 H25 N3 O2 S1'
_chemical_formula_sum 'C23 H25 N3 O2 S'
_chemical_formula_weight 407.53
_chemical_name_systematic
;
 2-[2-(2'-hydroxy-1'-oxo-1',2',3',4'-tetrahydronaphthyl)ethyl]-1,2,3,4-
 tetrahydronaphthylone thiosemicarbazone
;
_space_group_IT_number 14
_symmetry_cell_setting monoclinic
_symmetry_space_group_name_Hall '-P 2yab'
_symmetry_space_group_name_H-M 'P 1 21/a 1'
_cell_angle_alpha 90.0
_cell_angle_beta 99.54(3)
_cell_angle_gamma 90.0
_cell_formula_units_Z 4
_cell_length_a 10.492(4)
_cell_length_b 13.048(3)
_cell_length_c 15.595(2)
_cell_measurement_reflns_used 25
_cell_measurement_temperature 289
_cell_measurement_theta_max 19.50
_cell_measurement_theta_min 7.00
_cell_volume 2105.4(10)
_computing_cell_refinement 'Enraf-Nonius CAD-4 software'
_computing_data_collection 'Enraf-Nonius CAD-4 software'
_computing_data_reduction 'DATRD2 NRCVAX (Gabe, Le Page, Charland, Lee & White, 1989)'
_computing_molecular_graphics 'ORTEP NRCVAX (Johnson, 1976)'
_computing_publication_material 'TABLES NRCVAX; UTILITY NRCVAX'
_computing_structure_refinement 'LSTSQ NRCVAX'
_computing_structure_solution 'SOLVER NRCVAX'
_diffrn_ambient_temperature 289
_diffrn_measurement_device 'Enraf-Nonius CAD-4'
_diffrn_measurement_method \w/2\q
_diffrn_radiation_monochromator graphite
_diffrn_radiation_source 'X-ray tube'
_diffrn_radiation_type 'Molybdenum K\a'
_diffrn_radiation_wavelength 0.70930
_diffrn_reflns_av_R_equivalents 0.011
_diffrn_reflns_limit_h_max 12
_diffrn_reflns_limit_h_min -12
_diffrn_reflns_limit_k_max 15
_diffrn_reflns_limit_k_min 0
_diffrn_reflns_limit_l_max 18
_diffrn_reflns_limit_l_min 0
_diffrn_reflns_number 4212
_diffrn_reflns_theta_max 24.93
_diffrn_reflns_theta_min 0.00
_diffrn_standards_decay_% 0
_diffrn_standards_interval_time 120
_diffrn_standards_number 3
_exptl_absorpt_coefficient_mu 0.17
_exptl_absorpt_correction_T_max 1.0000
_exptl_absorpt_correction_T_min 1.0000
_exptl_absorpt_correction_type none
_exptl_crystal_colour 'light pink'
_exptl_crystal_density_diffrn 1.286
_exptl_crystal_density_meas 1.287
_exptl_crystal_density_method 'flotation in?'
_exptl_crystal_description prism
_exptl_crystal_F_000 864.74
_exptl_crystal_size_max 0.73
_exptl_crystal_size_mid 0.25
_exptl_crystal_size_min 0.13
_refine_diff_density_max 0.22
_refine_diff_density_min -0.30
_refine_ls_extinction_method none
_refine_ls_goodness_of_fit_obs 2.47
_refine_ls_hydrogen_treatment 'H-atom parameters not refined'
_refine_ls_matrix_type full
_refine_ls_number_constraints 0
_refine_ls_number_parameters 262
_refine_ls_number_reflns 2671
_refine_ls_number_restraints 0
_refine_ls_R_factor_all 0.074
_refine_ls_R_factor_obs 0.049
_refine_ls_shift/esd_max 0.000
_refine_ls_structure_factor_coef F
_refine_ls_weighting_details 'w = 1/[\s^2^(F) + 0.00008F^2^]'
_refine_ls_weighting_scheme calc
_refine_ls_wR_factor_all 0.050
_refine_ls_wR_factor_obs 0.050
_reflns_number_observed 2671
_reflns_number_total 3702
_reflns_observed_criterion 'Inet > 1.0\s(Inet)'
_cod_data_source_file cr1128.cif
_cod_data_source_block structure_1
_cod_depositor_comments
;
The following automatic conversions were performed:
'_symmetry_cell_setting' value 'Monoclinic' changed to 'monoclinic'
according to '/home/saulius/struct/CIF-dictionaries/cif_core.dic'
dictionary named 'cif_core.dic' version 2.4.1 from 2010-06-29.

Automatic conversion script
Id: cif_fix_enum 1527 2010-12-29 10:47:43Z saulius 

The following automatic conversions were performed:

'_atom_site_thermal_displace_type' tag value 'Uij' was replaced with
'Uani' value 29 times.

Automatic conversion script
Id: cif_fix_values 1646 2011-03-28 12:23:43Z adriana 

The following automatic conversions were performed:

'_symmetry_cell_setting' value 'Monoclinic' changed to 'monoclinic'
according to /home/saulius/struct/CIF-dictionaries/cif_core.dic
dictionary named 'cif_core.dic' version 2.4.1 from 2010-06-29.

Automatic conversion script
Id: cif_fix_values 1715 2011-07-08 13:25:40Z adriana 

The following automatic conversions were performed:

'_refine_ls_weighting_scheme' value '1/[\s^2^(F) + 0.00008F^2^]' was
changed to 'calc'. New tag '_refine_ls_weighting_details' was
created. The value of the new tag was set to 'w = 1/[\s^2^(F) +
0.00008F^2^]'.

Automatic conversion script
Id: cif_fix_values 3143 2015-03-26 13:38:13Z robertas 
;
_cod_original_cell_volume 2105.2(11)
_cod_original_sg_symbol_H-M 'P 21/a'
_cod_original_formula_sum 'C23 H25 N3 O2 S1'
_cod_database_code 2010163

loop_
_symmetry_equiv_pos_as_xyz
x,y,z
-x,-y,-z
1/2-x,1/2+y,-z
1/2+x,1/2-y,z

loop_
_atom_site_aniso_label
_atom_site_aniso_U_11
_atom_site_aniso_U_22
_atom_site_aniso_U_33
_atom_site_aniso_U_12
_atom_site_aniso_U_13
_atom_site_aniso_U_23
_atom_site_aniso_type_symbol
S 0.0929(6) 0.0559(4) 0.1020(6) -0.0045(4) 0.0369(5) -0.0147(4) S
O1 0.0900(14) 0.0320(9) 0.1127(16) -0.0021(9) 0.0226(12) -0.0102(10) O
O2 0.0659(13) 0.0510(11) 0.1260(17) 0.069(10) 0.0097(12) 0.0148(11) O
N1 0.0468(12) 0.0342(11) 0.0686(13) 0.0010(9) 0.0029(11) 0.0053(10) N
N2 0.0639(14) 0.0313(10) 0.0689(13) -0.0014(10) 0.0094(12) 0.0009(10) N
N3 0.0718(16) 0.0354(11) 0.1118(19) -0.070(11) 0.0222(14) -0.012(12) N
C1 0.0412(14) 0.0336(12) 0.0590(15) 0.0038(10) -0.0038(12) 0.0088(11) C
C2 0.0466(14) 0.0312(11) 0.0594(14) 0.0006(10) 0.0036(11) 0.0016(11) C
C3 0.0621(17) 0.0526(15) 0.0642(17) -0.0013(13) -0.0138(14) 0.0053(13) C
C4 0.093(2) 0.0757(19) 0.0567(17) -0.0011(18) -0.0033(16) -0.0121(15) C
C5 0.0591(17) 0.0689(18) 0.0589(17) 0.0228(15) 0.056(14) 0.0182(15) C
C6 0.076(2) 0.106(3) 0.0682(19) 0.031(2) 0.0141(18) 0.0244(18) C
C7 0.078(3) 0.134(4) 0.094(3) 0.50(3) 0.059(4) 0.0057(3) C
C8 0.057(2) 0.088(2) 0.142(3) 0.0187(18) 0.031(2) 0.058(3) C
C9 0.0511(17) 0.0590(17) 0.104(2) 0.0084(14) 0.0119(16) 0.0284(16) C
C10 0.0449(15) 0.0440(13) 0.0682(17) 0.0117(12) 0.051(13) 0.0194(13) C
C11 0.0589(16) 0.0342(12) 0.0528(14) -0.0029(11) -0.0064(12) 0.0004(11) C
C12 0.0635(16) 0.0334(12) 0.0538(14) -0.0041(11) -0.0052(12) 0.0010(11) C
C13 0.0623(17) 0.0325(12) 0.0731(18) -0.0006(12) -0.0053(14) 0.0025(12) C
C14 0.0686(18) 0.0312(13) 0.0654(17) 0.0052(12) -0.0073(14) 0.0079(12) C
C15 0.0777(19) 0.0359(13) 0.0555(15) 0.0068(13) -0.0022(14) 0.0106(12) C
C16 0.078(2) 0.0557(16) 0.0627(17) 0.0003(15) -0.0004(16) 0.0129(14) C
C17 0.081(2) 0.091(2) 0.0682(19) 0.0061(19) 0.0178(18) 0.0247(19) C
C18 0.118(3) 0.086(3) 0.071(2) 0.027(2) 0.020(2) 0.025(2) C
C19 0.149(3) 0.0605(19) 0.0539(18) 0.024(2) 0.017(2) 0.0094(15) C
C20 0.110(2) 0.0415(15) 0.0536(16) 0.0103(16) -0.0048(16) 0.0099(13) C
C21 0.142(3) 0.0500(17) 0.0587(18) -0.0122(19) -0.0140(19) -0.0028(14) C
C22 0.094(2) 0.0496(16) 0.076(2) -0.0110(16) -0.0287(17) 0.0151(15) C
C23 0.0622(16) 0.0377(13) 0.0646(16) -0.0005(12) 0.0000(13) -0.0020(12) C

loop_
_atom_site_label
_atom_site_fract_x
_atom_site_fract_y
_atom_site_fract_z
_atom_site_U_iso_or_equiv
_atom_site_thermal_displace_type
_atom_site_calc_flag
_atom_site_refinement_flags
_atom_site_type_symbol
S 0.68174(8) 0.33120(6) 0.18805(6) 0.0812(5) Uani ? . S
O1 0.49635(19) 1.05963(12) 0.22812(14) 0.0776(13) Uani ? . O
O2 0.31184(18) 0.92564(13) 0.24066(14) 0.0817(14) Uani ? . O
N1 0.44190(18) 0.46001(13) 0.31941(13) 0.0506(12) Uani ? . N
N2 0.5322(2) 0.44679(13) 0.26566(13) 0.0549(12) Uani ? . N
N3 0.4768(2) 0.27807(15) 0.25633(16) 0.0722(16) Uani ? . N
C1 0.4326(2) 0.54882(16) 0.35344(15) 0.0460(13) Uani ? . C
C2 0.5091(2) 0.64341(16) 0.34007(15) 0.0463(13) Uani ? . C
C3 0.5653(3) 0.68571(19) 0.42932(17) 0.0624(15) Uani ? . C
C4 0.4616(3) 0.7136(2) 0.48066(17) 0.0769(19) Uani ? . C
C5 0.3603(3) 0.6322(2) 0.47997(17) 0.0628(16) Uani ? . C
C6 0.2832(3) 0.6326(3) 0.54366(19) 0.083(2) Uani ? . C
C7 0.1873(4) 0.5620(4) 0.5428(3) 0.100(3) Uani ? . C
C8 0.1637(3) 0.4898(3) 0.4771(3) 0.094(3) Uani ? . C
C9 0.2405(3) 0.4870(2) 0.4133(2) 0.0715(18) Uani ? . C
C10 0.3421(2) 0.55685(18) 0.41560(17) 0.0529(14) Uani ? . C
C11 0.4236(2) 0.71836(16) 0.28104(15) 0.0504(13) Uani ? . C
C12 0.4956(2) 0.81525(16) 0.26348(15) 0.0519(14) Uani ? . C
C13 0.4162(3) 0.89097(17) 0.20093(17) 0.0578(15) Uani ? . C
C14 0.5048(3) 0.97997(18) 0.18899(17) 0.0572(15) Uani ? . C
C15 0.6003(3) 0.96463(18) 0.13057(16) 0.0579(15) Uani ? . C
C16 0.7045(3) 1.0320(2) 0.13529(18) 0.0669(17) Uani ? . C
C17 0.7960(3) 1.0178(3) 0.0830(2) 0.081(2) Uani ? . C
C18 0.7825(4) 0.9388(3) 0.0247(2) 0.091(2) Uani ? . C
C19 0.6797(4) 0.8735(2) 0.01779(19) 0.088(2) Uani ? . C
C20 0.5868(3) 0.88345(19) 0.07161(18) 0.0705(18) Uani ? . C
C21 0.4756(4) 0.8092(2) 0.06671(18) 0.087(2) Uani ? . C
C22 0.3674(3) 0.8466(2) 0.11149(19) 0.0780(18) Uani ? . C
C23 0.5560(3) 0.35098(17) 0.23899(16) 0.0560(14) Uani ? . C
HO2 0.267 0.966 0.205 0.0910 Uiso ? . H
HN2 0.579 0.507 0.246 0.0647 Uiso ? . H
HN3A 0.504 0.211 0.234 0.0830 Uiso ? . H
HN3B 0.401 0.288 0.287 0.0830 Uiso ? . H
H2 0.583 0.623 0.310 0.0557 Uiso ? . H
H3A 0.617 0.748 0.422 0.0697 Uiso ? . H
H3B 0.623 0.633 0.462 0.0697 Uiso ? . H
H4A 0.503 0.726 0.542 0.0851 Uiso ? . H
H4B 0.419 0.778 0.456 0.0851 Uiso ? . H
H6 0.298 0.685 0.591 0.0934 Uiso ? . H
H7 0.133 0.562 0.590 0.1121 Uiso ? . H
H8 0.091 0.440 0.475 0.1057 Uiso ? . H
H9 0.224 0.435 0.366 0.0814 Uiso ? . H
H11A 0.348 0.738 0.309 0.0586 Uiso ? . H
H11B 0.392 0.684 0.224 0.0586 Uiso ? . H
H12A 0.524 0.851 0.320 0.0602 Uiso ? . H
H12B 0.574 0.795 0.238 0.0602 Uiso ? . H
H16 0.713 1.091 0.177 0.0755 Uiso ? . H
H17 0.872 1.065 0.087 0.0901 Uiso ? . H
H18 0.849 0.929 -0.014 0.1017 Uiso ? . H
H19 0.671 0.818 -0.027 0.0979 Uiso ? . H
H21A 0.440 0.797 0.004 0.0936 Uiso ? . H
H21B 0.509 0.743 0.094 0.0936 Uiso ? . H
H22A 0.318 0.901 0.075 0.0832 Uiso ? . H
H22B 0.308 0.788 0.118 0.0832 Uiso ? . H

loop_
_atom_type_symbol
_atom_type_scat_dispersion_real
_atom_type_scat_dispersion_imag
_atom_type_scat_source
C 0.002 0.002 'International Tables Vol. IV Table 2.2B'
S 0.110 0.124 'International Tables Vol. IV Table 2.2B'
N 0.004 0.003 'International Tables Vol. IV Table 2.2B'
O 0.008 0.006 'International Tables Vol. IV Table 2.2B'
H 0.000 0.000 'International Tables Vol. IV Table 2.2B'

loop_
_geom_angle_atom_site_label_1
_geom_angle_atom_site_label_2
_geom_angle_atom_site_label_3
_geom_angle_site_symmetry_1
_geom_angle_site_symmetry_2
_geom_angle_site_symmetry_3
_geom_angle
_geom_angle_publ_flag
N2 N1 C1 . . . 118.15(18) yes
N1 N2 C23 . . . 118.92(19) yes
N1 C1 C2 . . . 127.1(2) yes
N1 C1 C10 . . . 116.0(2) yes
C2 C1 C10 . . . 116.8(2) yes
C1 C2 C3 . . . 107.76(19) yes
C1 C2 C11 . . . 109.57(18) yes
C3 C2 C11 . . . 114.74(18) yes
C2 C3 C4 . . . 111.8(2) yes
C3 C4 C5 . . . 113.5(2) yes
C4 C5 C6 . . . 119.3(3) yes
C4 C5 C10 . . . 121.1(2) yes
C6 C5 C10 . . . 119.6(3) yes
C5 C6 C7 . . . 120.7(3) yes
C6 C7 C8 . . . 120.5(3) yes
C7 C8 C9 . . . 119.9(3) yes
C8 C9 C10 . . . 119.8(3) yes
C1 C10 C5 . . . 119.9(2) yes
C1 C10 C9 . . . 120.7(2) yes
C5 C10 C9 . . . 119.4(3) yes
C2 C11 C12 . . . 112.40(19) yes
C11 C12 C13 . . . 114.60(19) yes
O2 C13 C12 . . . 107.8(2) yes
O2 C13 C14 . . . 110.03(19) yes
O2 C13 C22 . . . 110.8(2) yes
C12 C13 C14 . . . 106.9(2) yes
C12 C13 C22 . . . 113.8(2) yes
C14 C13 C22 . . . 107.4(2) yes
O1 C14 C13 . . . 119.7(3) yes
O1 C14 C15 . . . 122.7(2) yes
C13 C14 C15 . . . 117.7(2) yes
C14 C15 C16 . . . 119.2(2) yes
C14 C15 C20 . . . 120.4(3) yes
C16 C15 C20 . . . 120.4(3) yes
C15 C16 C17 . . . 120.2(3) yes
C16 C17 C18 . . . 119.5(3) yes
C17 C18 C19 . . . 121.1(3) yes
C18 C19 C20 . . . 121.1(3) yes
C15 C20 C19 . . . 117.6(3) yes
C15 C20 C21 . . . 121.0(3) yes
C19 C20 C21 . . . 121.4(3) yes
C20 C21 C22 . . . 113.8(2) yes
C13 C22 C21 . . . 112.5(2) yes
S C23 N2 . . . 119.31(18) yes
S C23 N3 . . . 124.06(19) yes
N2 C23 N3 . . . 116.6(2) yes
O1 HN3A N3 . 1_565 1_565 151.3 ?
O1 HN3A N3 1_545 . . 151.3 ?

loop_
_geom_bond_atom_site_label_1
_geom_bond_atom_site_label_2
_geom_bond_site_symmetry_1
_geom_bond_site_symmetry_2
_geom_bond_distance
_geom_bond_publ_flag
S C23 . . 1.669(3) yes
O1 C14 . . 1.216(3) yes
O2 C13 . . 1.418(3) yes
N1 N2 . . 1.376(3) yes
N1 C1 . . 1.285(3) yes
N2 C23 . . 1.354(3) yes
N3 C23 . . 1.320(3) yes
C1 C2 . . 1.505(3) yes
C1 C10 . . 1.469(3) yes
C2 C3 . . 1.522(3) yes
C2 C11 . . 1.528(3) yes
C3 C4 . . 1.498(4) yes
C4 C5 . . 1.502(4) yes
C5 C6 . . 1.381(4) yes
C5 C10 . . 1.395(4) yes
C6 C7 . . 1.363(6) yes
C7 C8 . . 1.384(7) yes
C8 C9 . . 1.380(5) yes
C9 C10 . . 1.399(4) yes
C11 C12 . . 1.521(3) yes
C12 C13 . . 1.534(3) yes
C13 C14 . . 1.519(3) yes
C13 C22 . . 1.519(4) yes
C14 C15 . . 1.475(4) yes
C15 C16 . . 1.396(4) yes
C15 C20 . . 1.394(4) yes
C16 C17 . . 1.371(5) yes
C17 C18 . . 1.366(6) yes
C18 C19 . . 1.364(6) yes
C19 C20 . . 1.394(5) yes
C20 C21 . . 1.509(5) yes
C21 C22 . . 1.509(5) yes

loop_
_geom_contact_atom_site_label_1
_geom_contact_atom_site_label_2
_geom_contact_distance
_geom_contact_site_symmetry_2
O1 HN3A 1.98 1_565
O1 N3 2.90 1_565
N3 O1 2.90 1_545
HN3A O1 1.98 1_545

loop_
_geom_torsion_atom_site_label_1
_geom_torsion_atom_site_label_2
_geom_torsion_atom_site_label_3
_geom_torsion_atom_site_label_4
_geom_torsion
S C23 N2 N1 -169.7(2)
O1 C14 C13 O2 15.30(10)
O1 C14 C13 C12 -101.4(2)
O1 C14 C13 C22 136.1(3)
O1 C14 C15 C16 15.90(10)
O1 C14 C15 C20 -164.4(3)
O2 C13 C22 C21 179.7(3)
N1 C1 C2 C3 -128.8(2)
N1 C1 C2 C11 105.7(2)
N2 N1 C1 C2 1.20(10)
N2 N1 C1 C10 -175.4(2)
N3 C23 N2 N1 9.70(10)
C1 N1 N2 C23 170.9(3)
C1 C10 C5 C4 7.40(10)
C1 C10 C5 C6 -173.3(3)
C1 C10 C9 C8 174.0(3)
C2 C11 C12 C13 177.2(3)
C3 C4 C5 C6 160.5(3)
C3 C4 C5 C10 -20.20(10)
C4 C3 C2 C1 -60.2(2)
C4 C3 C2 C11 62.1(2)
C4 C5 C6 C7 177.5(4)
C5 C4 C3 C2 47.3(2)
C5 C6 C7 C8 -1.3(2)
C5 C10 C1 N1 154.5(3)
C5 C10 C1 C2 -22.40(10)
C5 C10 C9 C8 -3.4(2)
C9 C8 C7 C6 2.1(2)
C9 C10 C1 N1 -22.90(10)
C9 C10 C1 C2 160.2(3)
C9 C10 C5 C4 -175.2(3)
C9 C10 C5 C6 4.1(2)
C10 C1 C2 C3 47.7(2)
C10 C1 C2 C11 -77.8(2)
C10 C5 C6 C7 -1.8(2)
C10 C9 C8 C7 0.2(2)
C11 C12 C13 O2 63.8(2)
C11 C12 C13 C14 -178.0(3)
C11 C12 C13 C22 -59.6(2)
C12 C11 C2 C1 -179.0(3)
C12 C11 C2 C3 59.6(2)
C12 C13 C22 C21 -58.6(2)
C13 C14 C15 C16 -163.0(3)
C13 C14 C15 C20 16.70(10)
C14 C13 C22 C21 59.5(2)
C14 C15 C16 C17 178.5(3)
C14 C15 C20 C19 179.6(3)
C14 C15 C20 C21 -0.60(10)
C15 C14 C13 O2 -165.7(3)
C15 C14 C13 C12 77.5(2)
C15 C14 C13 C22 -45.0(2)
C15 C16 C17 C18 1.7(2)
C15 C20 C19 C18 2.2(2)
C15 C20 C21 C22 15.4(2)
C16 C15 C20 C19 -0.7(2)
C16 C15 C20 C21 179.1(3)
C16 C17 C18 C19 -0.2(2)
C19 C20 C21 C22 -164.7(4)
C20 C15 C16 C17 -1.2(2)
C20 C19 C18 C17 -1.8(2)
C20 C21 C22 C13 -46.1(2)
C21 C20 C19 C18 -177.7(4)
